data_4104054
loop_
_publ_author_name
'Sunirban Das'
'Hyunuk Kim'
'Kimoon Kim'

_publ_section_title
;
 Metathesis in Single Crystal: Complete and Reversible Exchange of Metal
 Ions Constituting the Frameworks of Metal-Organic Frameworks
;
_journal_name_full 'Journal of the American Chemical Society'
_journal_page_first 3814
_journal_page_last 3815
_journal_paper_doi 10.1021/ja808995d
_journal_volume 131
_journal_year 2009
_chemical_formula_moiety 'C29 H27 Cd O5.25, 1.5O'
_chemical_formula_sum 'C29 H27 Cd O6.75'
_chemical_formula_weight 595.91
_chemical_name_systematic
; 
 ? 
;
_space_group_IT_number 226
_symmetry_cell_setting cubic
_symmetry_space_group_name_Hall '-F 4a 2 3'
_symmetry_space_group_name_H-M 'F m -3 c'
_atom_sites_solution_hydrogens geom
_atom_sites_solution_primary direct
_atom_sites_solution_secondary difmap
_audit_creation_method SHELXL-97
_cell_angle_alpha 90.00
_cell_angle_beta 90.00
_cell_angle_gamma 90.00
_cell_formula_units_Z 96
_cell_length_a 48.527(6)
_cell_length_b 48.527(6)
_cell_length_c 48.527(6)
_cell_measurement_reflns_used 2939
_cell_measurement_temperature 90(2)
_cell_measurement_theta_max 27.94
_cell_measurement_theta_min 2.13
_cell_volume 114275(2)
_computing_cell_refinement 'DENZO (Z. Otwinowski and W. Minor, 1997)'
_computing_data_collection 'ADSC Quantum software'
_computing_data_reduction 'HKL2000 (Z. Otwinowski and W. Minor, 1997)'
_computing_structure_refinement 'SHELXL-97 (Sheldrick, 1997)'
_computing_structure_solution 'SHELXS-97 (Sheldrick, 1990)'
_diffrn_ambient_temperature 90(2)
_diffrn_measured_fraction_theta_full 0.992
_diffrn_measured_fraction_theta_max 0.992
_diffrn_measurement_device_type 'ADSC Quantum 210'
_diffrn_measurement_method \w-scan
_diffrn_radiation_monochromator 'Si (111)'
_diffrn_radiation_source 'PAL 4A MXW Beamline'
_diffrn_radiation_type synchrotron
_diffrn_radiation_wavelength 0.90002
_diffrn_reflns_av_R_equivalents 0.0324
_diffrn_reflns_av_sigmaI/netI 0.0090
_diffrn_reflns_limit_h_max 50
_diffrn_reflns_limit_h_min -34
_diffrn_reflns_limit_k_max 35
_diffrn_reflns_limit_k_min -50
_diffrn_reflns_limit_l_max 50
_diffrn_reflns_limit_l_min -50
_diffrn_reflns_number 58424
_diffrn_reflns_theta_full 27.94
_diffrn_reflns_theta_max 27.94
_diffrn_reflns_theta_min 2.13
_exptl_absorpt_coefficient_mu 0.897
_exptl_absorpt_correction_T_max 0.9317
_exptl_absorpt_correction_T_min 0.9000
_exptl_absorpt_correction_type multi-scan
_exptl_absorpt_process_details HKL2000
_exptl_crystal_colour colorless
_exptl_crystal_density_diffrn 0.831
_exptl_crystal_density_method 'not measured'
_exptl_crystal_description block
_exptl_crystal_F_000 29088
_exptl_crystal_size_max 0.12
_exptl_crystal_size_mid 0.09
_exptl_crystal_size_min 0.08
_refine_diff_density_max 0.517
_refine_diff_density_min -0.604
_refine_diff_density_rms 0.058
_refine_ls_extinction_coef 0.000043(3)
_refine_ls_extinction_expression Fc^*^=kFc[1+0.001xFc^2^\l^3^/sin(2\q)]^-1/4^
_refine_ls_extinction_method SHELXL
_refine_ls_goodness_of_fit_ref 1.062
_refine_ls_hydrogen_treatment mixed
_refine_ls_matrix_type full
_refine_ls_number_parameters 180
_refine_ls_number_reflns 2939
_refine_ls_number_restraints 0
_refine_ls_restrained_S_all 1.062
_refine_ls_R_factor_all 0.0376
_refine_ls_R_factor_gt 0.0369
_refine_ls_shift/su_max 0.001
_refine_ls_shift/su_mean 0.000
_refine_ls_structure_factor_coef Fsqd
_refine_ls_weighting_details 'calc w=1/[\s^2^(Fo^2^)+(0.0641P)^2^+387.9007P] where P=(Fo^2^+2Fc^2^)/3'
_refine_ls_weighting_scheme calc
_refine_ls_wR_factor_gt 0.0981
_refine_ls_wR_factor_ref 0.0989
_reflns_number_gt 2848
_reflns_number_total 2939
_reflns_threshold_expression >2sigma(I)
_cod_data_source_file ja808995d_si_002_01.cif
_cod_data_source_block 1
_cod_original_cell_volume 114272(23)
_cod_database_code 4104054

loop_
_symmetry_equiv_pos_as_xyz
'x, y, z'
'-x, -y, z'
'-x, y, -z'
'x, -y, -z'
'z, x, y'
'z, -x, -y'
'-z, -x, y'
'-z, x, -y'
'y, z, x'
'-y, z, -x'
'y, -z, -x'
'-y, -z, x'
'y+1/2, x+1/2, -z+1/2'
'-y+1/2, -x+1/2, -z+1/2'
'y+1/2, -x+1/2, z+1/2'
'-y+1/2, x+1/2, z+1/2'
'x+1/2, z+1/2, -y+1/2'
'-x+1/2, z+1/2, y+1/2'
'-x+1/2, -z+1/2, -y+1/2'
'x+1/2, -z+1/2, y+1/2'
'z+1/2, y+1/2, -x+1/2'
'z+1/2, -y+1/2, x+1/2'
'-z+1/2, y+1/2, x+1/2'
'-z+1/2, -y+1/2, -x+1/2'
'x, y+1/2, z+1/2'
'-x, -y+1/2, z+1/2'
'-x, y+1/2, -z+1/2'
'x, -y+1/2, -z+1/2'
'z, x+1/2, y+1/2'
'z, -x+1/2, -y+1/2'
'-z, -x+1/2, y+1/2'
'-z, x+1/2, -y+1/2'
'y, z+1/2, x+1/2'
'-y, z+1/2, -x+1/2'
'y, -z+1/2, -x+1/2'
'-y, -z+1/2, x+1/2'
'y+1/2, x+1, -z+1'
'-y+1/2, -x+1, -z+1'
'y+1/2, -x+1, z+1'
'-y+1/2, x+1, z+1'
'x+1/2, z+1, -y+1'
'-x+1/2, z+1, y+1'
'-x+1/2, -z+1, -y+1'
'x+1/2, -z+1, y+1'
'z+1/2, y+1, -x+1'
'z+1/2, -y+1, x+1'
'-z+1/2, y+1, x+1'
'-z+1/2, -y+1, -x+1'
'x+1/2, y, z+1/2'
'-x+1/2, -y, z+1/2'
'-x+1/2, y, -z+1/2'
'x+1/2, -y, -z+1/2'
'z+1/2, x, y+1/2'
'z+1/2, -x, -y+1/2'
'-z+1/2, -x, y+1/2'
'-z+1/2, x, -y+1/2'
'y+1/2, z, x+1/2'
'-y+1/2, z, -x+1/2'
'y+1/2, -z, -x+1/2'
'-y+1/2, -z, x+1/2'
'y+1, x+1/2, -z+1'
'-y+1, -x+1/2, -z+1'
'y+1, -x+1/2, z+1'
'-y+1, x+1/2, z+1'
'x+1, z+1/2, -y+1'
'-x+1, z+1/2, y+1'
'-x+1, -z+1/2, -y+1'
'x+1, -z+1/2, y+1'
'z+1, y+1/2, -x+1'
'z+1, -y+1/2, x+1'
'-z+1, y+1/2, x+1'
'-z+1, -y+1/2, -x+1'
'x+1/2, y+1/2, z'
'-x+1/2, -y+1/2, z'
'-x+1/2, y+1/2, -z'
'x+1/2, -y+1/2, -z'
'z+1/2, x+1/2, y'
'z+1/2, -x+1/2, -y'
'-z+1/2, -x+1/2, y'
'-z+1/2, x+1/2, -y'
'y+1/2, z+1/2, x'
'-y+1/2, z+1/2, -x'
'y+1/2, -z+1/2, -x'
'-y+1/2, -z+1/2, x'
'y+1, x+1, -z+1/2'
'-y+1, -x+1, -z+1/2'
'y+1, -x+1, z+1/2'
'-y+1, x+1, z+1/2'
'x+1, z+1, -y+1/2'
'-x+1, z+1, y+1/2'
'-x+1, -z+1, -y+1/2'
'x+1, -z+1, y+1/2'
'z+1, y+1, -x+1/2'
'z+1, -y+1, x+1/2'
'-z+1, y+1, x+1/2'
'-z+1, -y+1, -x+1/2'
'-x, -y, -z'
'x, y, -z'
'x, -y, z'
'-x, y, z'
'-z, -x, -y'
'-z, x, y'
'z, x, -y'
'z, -x, y'
'-y, -z, -x'
'y, -z, x'
'-y, z, x'
'y, z, -x'
'-y-1/2, -x-1/2, z-1/2'
'y-1/2, x-1/2, z-1/2'
'-y-1/2, x-1/2, -z-1/2'
'y-1/2, -x-1/2, -z-1/2'
'-x-1/2, -z-1/2, y-1/2'
'x-1/2, -z-1/2, -y-1/2'
'x-1/2, z-1/2, y-1/2'
'-x-1/2, z-1/2, -y-1/2'
'-z-1/2, -y-1/2, x-1/2'
'-z-1/2, y-1/2, -x-1/2'
'z-1/2, -y-1/2, -x-1/2'
'z-1/2, y-1/2, x-1/2'
'-x, -y+1/2, -z+1/2'
'x, y+1/2, -z+1/2'
'x, -y+1/2, z+1/2'
'-x, y+1/2, z+1/2'
'-z, -x+1/2, -y+1/2'
'-z, x+1/2, y+1/2'
'z, x+1/2, -y+1/2'
'z, -x+1/2, y+1/2'
'-y, -z+1/2, -x+1/2'
'y, -z+1/2, x+1/2'
'-y, z+1/2, x+1/2'
'y, z+1/2, -x+1/2'
'-y-1/2, -x, z'
'y-1/2, x, z'
'-y-1/2, x, -z'
'y-1/2, -x, -z'
'-x-1/2, -z, y'
'x-1/2, -z, -y'
'x-1/2, z, y'
'-x-1/2, z, -y'
'-z-1/2, -y, x'
'-z-1/2, y, -x'
'z-1/2, -y, -x'
'z-1/2, y, x'
'-x+1/2, -y, -z+1/2'
'x+1/2, y, -z+1/2'
'x+1/2, -y, z+1/2'
'-x+1/2, y, z+1/2'
'-z+1/2, -x, -y+1/2'
'-z+1/2, x, y+1/2'
'z+1/2, x, -y+1/2'
'z+1/2, -x, y+1/2'
'-y+1/2, -z, -x+1/2'
'y+1/2, -z, x+1/2'
'-y+1/2, z, x+1/2'
'y+1/2, z, -x+1/2'
'-y, -x-1/2, z'
'y, x-1/2, z'
'-y, x-1/2, -z'
'y, -x-1/2, -z'
'-x, -z-1/2, y'
'x, -z-1/2, -y'
'x, z-1/2, y'
'-x, z-1/2, -y'
'-z, -y-1/2, x'
'-z, y-1/2, -x'
'z, -y-1/2, -x'
'z, y-1/2, x'
'-x+1/2, -y+1/2, -z'
'x+1/2, y+1/2, -z'
'x+1/2, -y+1/2, z'
'-x+1/2, y+1/2, z'
'-z+1/2, -x+1/2, -y'
'-z+1/2, x+1/2, y'
'z+1/2, x+1/2, -y'
'z+1/2, -x+1/2, y'
'-y+1/2, -z+1/2, -x'
'y+1/2, -z+1/2, x'
'-y+1/2, z+1/2, x'
'y+1/2, z+1/2, -x'
'-y, -x, z-1/2'
'y, x, z-1/2'
'-y, x, -z-1/2'
'y, -x, -z-1/2'
'-x, -z, y-1/2'
'x, -z, -y-1/2'
'x, z, y-1/2'
'-x, z, -y-1/2'
'-z, -y, x-1/2'
'-z, y, -x-1/2'
'z, -y, -x-1/2'
'z, y, x-1/2'

loop_
_atom_site_label
_atom_site_type_symbol
_atom_site_fract_x
_atom_site_fract_y
_atom_site_fract_z
_atom_site_U_iso_or_equiv
_atom_site_adp_type
_atom_site_occupancy
_atom_site_symmetry_multiplicity
_atom_site_calc_flag
_atom_site_refinement_flags
Cd1 Cd 1.0000 0.201728(5) 0.224881(5) 0.0288(2) Uani 1 2 d S
O1 O 0.96640(4) 0.17055(4) 0.23896(4) 0.0347(5) Uani 1 1 d .
O2 O 1.02941(4) 0.23368(4) 0.20649(4) 0.0378(5) Uani 1 1 d .
O3 O 1.0000 0.2500 0.2500 1.31(12) Uiso 1 8 d S
C1 C 0.95976(5) 0.18319(6) 0.26041(6) 0.0310(7) Uani 1 1 d .
C2 C 0.93770(5) 0.17179(6) 0.27876(6) 0.0348(7) Uani 1 1 d .
C3 C 0.92865(6) 0.18644(6) 0.30155(5) 0.0376(7) Uani 1 1 d .
H3 H 0.9370 0.2035 0.3063 0.045 Uiso 1 1 calc R
C4 C 0.90736(5) 0.17592(6) 0.31738(6) 0.0370(7) Uani 1 1 d .
C5 C 0.89433(6) 0.15111(6) 0.31064(6) 0.0375(7) Uani 1 1 d .
C6 C 0.90427(6) 0.13605(6) 0.28821(6) 0.0410(7) Uani 1 1 d .
H6 H 0.8963 0.1188 0.2836 0.049 Uiso 1 1 calc R
C7 C 0.92583(6) 0.14642(6) 0.27266(6) 0.0389(7) Uani 1 1 d .
H7 H 0.9327 0.1360 0.2575 0.047 Uiso 1 1 calc R
C8 C 0.87178(6) 0.14650(6) 0.33089(6) 0.0379(7) Uani 1 1 d .
C9 C 0.85070(6) 0.12701(6) 0.33207(6) 0.0386(7) Uani 1 1 d .
C10 C 0.84335(6) 0.10416(6) 0.31147(6) 0.0437(8) Uani 1 1 d .
C11 C 0.83652(7) 0.11585(7) 0.28259(7) 0.0594(9) Uani 1 1 d .
H11A H 0.8538 0.1225 0.2740 0.071 Uiso 1 1 calc R
H11B H 0.8294 0.1007 0.2710 0.071 Uiso 1 1 calc R
C12 C 0.81582(9) 0.13903(8) 0.28227(8) 0.0773(12) Uani 1 1 d .
H12A H 0.7989 0.1330 0.2915 0.116 Uiso 1 1 calc R
H12B H 0.8117 0.1441 0.2632 0.116 Uiso 1 1 calc R
H12C H 0.8235 0.1550 0.2920 0.116 Uiso 1 1 calc R
C13 C 0.86482(7) 0.07999(7) 0.31082(8) 0.0609(10) Uani 1 1 d .
H13A H 0.8574 0.0651 0.2989 0.073 Uiso 1 1 calc R
H13B H 0.8820 0.0868 0.3021 0.073 Uiso 1 1 calc R
C14 C 0.87211(9) 0.06771(9) 0.33858(9) 0.0787(12) Uani 1 1 d .
H14A H 0.8800 0.0820 0.3504 0.118 Uiso 1 1 calc R
H14B H 0.8856 0.0529 0.3361 0.118 Uiso 1 1 calc R
H14C H 0.8555 0.0603 0.3472 0.118 Uiso 1 1 calc R
O4 O 1.0000 0.17758(7) 0.18326(6) 0.0581(8) Uani 1 2 d S
C15 C 1.0000 0.1832(3) 0.15475(18) 0.156(4) Uani 1 2 d S
H4A H 1.0000 0.1530(7) 0.1835(7) 0.024(8) Uiso 1 2 d S
O5 O 0.0000 0.12920(9) 0.21135(11) 0.1043(14) Uani 1 2 d S
O6 O 1.0894(9) 0.2500 0.2500 0.38(2) Uiso 0.50 4 d SP
O7 O 1.0445(4) 0.2500 0.2500 0.172(8) Uiso 0.50 4 d SP

loop_
_atom_site_aniso_label
_atom_site_aniso_U_11
_atom_site_aniso_U_22
_atom_site_aniso_U_33
_atom_site_aniso_U_23
_atom_site_aniso_U_13
_atom_site_aniso_U_12
Cd1 0.0238(2) 0.0317(2) 0.0308(2) 0.00308(11) 0.000 0.000
O1 0.0300(10) 0.0409(11) 0.0333(11) 0.0023(9) 0.0039(8) -0.0019(8)
O2 0.0307(11) 0.0376(11) 0.0452(12) -0.0007(9) 0.0085(9) 0.0004(9)
C1 0.0225(14) 0.0372(17) 0.0335(17) 0.0034(13) -0.0005(12) -0.0026(13)
C2 0.0284(15) 0.0399(17) 0.0362(16) -0.0015(13) -0.0004(12) -0.0037(13)
C3 0.0325(16) 0.0407(16) 0.0395(16) -0.0066(13) 0.0019(13) -0.0109(13)
C4 0.0335(15) 0.0416(17) 0.0359(16) -0.0073(13) 0.0053(13) -0.0072(13)
C5 0.0345(15) 0.0403(17) 0.0379(16) -0.0056(13) 0.0055(13) -0.0072(13)
C6 0.0436(18) 0.0388(17) 0.0407(17) -0.0079(14) 0.0088(14) -0.0107(14)
C7 0.0393(16) 0.0434(18) 0.0340(16) -0.0059(13) 0.0080(13) -0.0045(14)
C8 0.0357(16) 0.0397(16) 0.0383(17) -0.0084(13) 0.0089(13) -0.0076(14)
C9 0.0411(17) 0.0366(16) 0.0383(17) -0.0088(13) 0.0091(14) -0.0077(14)
C10 0.0432(17) 0.0428(17) 0.0449(18) -0.0169(14) 0.0149(14) -0.0151(14)
C11 0.061(2) 0.066(2) 0.051(2) -0.0123(17) 0.0120(17) -0.0241(19)
C12 0.102(3) 0.069(3) 0.061(2) 0.007(2) -0.007(2) -0.022(2)
C13 0.054(2) 0.051(2) 0.078(3) -0.0091(19) 0.0236(19) -0.0078(17)
C14 0.065(3) 0.073(3) 0.098(3) -0.007(2) 0.001(2) 0.010(2)
O4 0.084(2) 0.056(2) 0.0352(17) -0.0105(14) 0.000 0.000
C15 0.152(9) 0.218(11) 0.098(6) -0.006(7) 0.000 0.000
O5 0.122(4) 0.074(3) 0.116(4) -0.008(3) 0.000 0.000

loop_
_atom_type_symbol
_atom_type_description
_atom_type_scat_dispersion_real
_atom_type_scat_dispersion_imag
_atom_type_scat_source
C C -0.0020 0.0028 'International Tables Vol C Tables 4.2.6.8 and 6.1.1.4'
H H 0.0000 0.0000 'International Tables Vol C Tables 4.2.6.8 and 6.1.1.4'
O O -0.0042 0.0102 'International Tables Vol C Tables 4.2.6.8 and 6.1.1.4'
Cd Cd -0.7419 1.8394 'International Tables Vol C Tables 4.2.6.8 and 6.1.1.4'

loop_
_geom_angle_atom_site_label_1
_geom_angle_atom_site_label_2
_geom_angle_atom_site_label_3
_geom_angle
_geom_angle_site_symmetry_1
_geom_angle_site_symmetry_3
O2 Cd1 O2 77.16(9) . 100_755
O2 Cd1 O1 172.75(7) . .
O2 Cd1 O1 96.77(6) 100_755 .
O2 Cd1 O1 96.77(6) . 100_755
O2 Cd1 O1 172.75(7) 100_755 100_755
O1 Cd1 O1 88.98(9) . 100_755
O2 Cd1 O4 90.16(8) . .
O2 Cd1 O4 90.16(8) 100_755 .
O1 Cd1 O4 85.85(8) . .
O1 Cd1 O4 85.84(8) 100_755 .
O2 Cd1 O2 83.92(9) . 89_445
O2 Cd1 O2 127.78(9) 100_755 89_445
O1 Cd1 O2 103.07(7) . 89_445
O1 Cd1 O2 54.45(6) 100_755 89_445
O4 Cd1 O2 138.51(6) . 89_445
O2 Cd1 O2 127.79(9) . 188_756
O2 Cd1 O2 83.91(9) 100_755 188_756
O1 Cd1 O2 54.44(6) . 188_756
O1 Cd1 O2 103.08(7) 100_755 188_756
O4 Cd1 O2 138.51(6) . 188_756
O2 Cd1 O2 70.37(9) 89_445 188_756
O2 Cd1 O3 65.10(5) . .
O2 Cd1 O3 65.10(5) 100_755 .
O1 Cd1 O3 116.18(5) . .
O1 Cd1 O3 116.19(5) 100_755 .
O4 Cd1 O3 147.62(8) . .
O2 Cd1 O3 62.77(4) 89_445 .
O2 Cd1 O3 62.77(4) 188_756 .
O2 Cd1 C1 155.09(8) . .
O2 Cd1 C1 91.33(7) 100_755 .
O1 Cd1 C1 26.81(7) . .
O1 Cd1 C1 95.78(7) 100_755 .
O4 Cd1 C1 112.16(8) . .
O2 Cd1 C1 86.04(7) 89_445 .
O2 Cd1 C1 27.65(7) 188_756 .
O3 Cd1 C1 90.05(6) . .
O2 Cd1 C1 91.33(7) . 100_755
O2 Cd1 C1 155.09(8) 100_755 100_755
O1 Cd1 C1 95.78(7) . 100_755
O1 Cd1 C1 26.82(7) 100_755 100_755
O4 Cd1 C1 112.16(8) . 100_755
O2 Cd1 C1 27.65(7) 89_445 100_755
O2 Cd1 C1 86.04(7) 188_756 100_755
O3 Cd1 C1 90.04(6) . 100_755
C1 Cd1 C1 90.24(10) . 100_755
C1 O1 Cd1 96.09(16) . .
C1 O2 Cd1 138.83(17) 161_765 .
C1 O2 Cd1 88.41(15) 161_765 161_765
Cd1 O2 Cd1 103.13(7) . 161_765
Cd1 O3 Cd1 90.0 161_765 .
Cd1 O3 Cd1 89.998(1) 161_765 121_755
Cd1 O3 Cd1 180.0 . 121_755
Cd1 O3 Cd1 179.998(1) 161_765 89_445
Cd1 O3 Cd1 90.0 . 89_445
Cd1 O3 Cd1 90.0 121_755 89_445
O1 C1 O2 120.9(2) . 188_756
O1 C1 C2 119.9(2) . .
O2 C1 C2 119.1(2) 188_756 .
O1 C1 Cd1 57.09(13) . .
O2 C1 Cd1 63.94(13) 188_756 .
C2 C1 Cd1 177.0(2) . .
C3 C2 C7 119.5(2) . .
C3 C2 C1 120.7(2) . .
C7 C2 C1 119.7(2) . .
C4 C3 C2 119.3(2) . .
C3 C4 C5 121.7(2) . .
C3 C4 C10 126.2(2) . 36_654
C5 C4 C10 112.2(2) . 36_654
C6 C5 C4 118.4(2) . .
C6 C5 C8 133.6(3) . .
C4 C5 C8 107.9(2) . .
C7 C6 C5 119.7(3) . .
C6 C7 C2 121.2(3) . .
C9 C8 C9 120.0(3) . 36_654
C9 C8 C5 132.0(3) . .
C9 C8 C5 107.9(2) 36_654 .
C8 C9 C8 120.0(3) . 54_565
C8 C9 C10 129.3(3) . .
C8 C9 C10 110.5(2) 54_565 .
C4 C10 C9 101.4(2) 54_565 .
C4 C10 C11 108.9(3) 54_565 .
C9 C10 C11 112.0(3) . .
C4 C10 C13 106.6(2) 54_565 .
C9 C10 C13 113.5(3) . .
C11 C10 C13 113.4(3) . .
C12 C11 C10 115.2(3) . .
C14 C13 C10 115.5(3) . .
C15 O4 Cd1 138.8(6) . .

loop_
_geom_bond_atom_site_label_1
_geom_bond_atom_site_label_2
_geom_bond_distance
_geom_bond_site_symmetry_2
Cd1 O2 2.2885(19) .
Cd1 O2 2.2886(19) 100_755
Cd1 O1 2.3269(18) .
Cd1 O1 2.3271(18) 100_755
Cd1 O4 2.335(3) .
Cd1 O2 2.4768(18) 89_445
Cd1 O2 2.4768(18) 188_756
Cd1 O3 2.6406(4) .
Cd1 C1 2.756(3) .
Cd1 C1 2.756(3) 100_755
O1 C1 1.250(3) .
O2 C1 1.280(3) 161_765
O2 Cd1 2.4765(18) 161_765
O3 Cd1 2.6405(4) 161_765
O3 Cd1 2.6407(4) 121_755
O3 Cd1 2.6407(4) 89_445
C1 O2 1.280(3) 188_756
C1 C2 1.498(4) .
C2 C3 1.386(4) .
C2 C7 1.391(4) .
C3 C4 1.385(4) .
C4 C5 1.399(4) .
C4 C10 1.509(4) 36_654
C5 C6 1.397(4) .
C5 C8 1.488(4) .
C6 C7 1.385(4) .
C8 C9 1.394(4) .
C8 C9 1.418(4) 36_654
C9 C8 1.418(4) 54_565
C9 C10 1.535(4) .
C10 C4 1.509(4) 54_565
C10 C11 1.548(5) .
C10 C13 1.569(5) .
C11 C12 1.508(6) .
C13 C14 1.515(5) .
O4 C15 1.410(9) .
